data_7237140
loop_
_publ_author_name
'Gong, Teng'
'Li, Peng'
'Sui, Qi'
'Chen, Jinquan'
'Xu, Jianhua'
'Gao, En-Qing'

_publ_section_title
;
 A stable electron-deficient metal--organic framework for colorimetric and
 luminescence sensing of phenols and anilines
;
_journal_issue 19
_journal_name_full 'Journal of Materials Chemistry A'
_journal_page_first 9236
_journal_paper_doi 10.1039/C8TA02794C
_journal_volume 6
_journal_year 2018
_chemical_formula_sum 'C28 H40 Cl2 Eu2 N2 O20'
_chemical_formula_weight 1099.44
_space_group_crystal_system orthorhombic
_space_group_IT_number 46
_space_group_name_Hall 'I 2 -2a'
_space_group_name_H-M_alt 'I m a 2'
_atom_sites_solution_hydrogens mixed
_audit_creation_method SHELXL-2014/7
_audit_update_record
;
2018-04-16 deposited with the CCDC.
2018-04-24 downloaded from the CCDC.
;
_cell_angle_alpha 90
_cell_angle_beta 90
_cell_angle_gamma 90
_cell_formula_units_Z 2
_cell_length_a 9.7764(5)
_cell_length_b 28.1748(14)
_cell_length_c 7.1892(4)
_cell_measurement_reflns_used 5352
_cell_measurement_temperature 173(2)
_cell_measurement_theta_max 68.22
_cell_measurement_theta_min 3.14
_cell_volume 1980.25(18)
_computing_cell_refinement 'Bruker SMART'
_computing_data_collection 'Bruker SMART'
_computing_data_reduction 'Bruker SAINT'
_computing_molecular_graphics 'Bruker SHELXTL'
_computing_publication_material 'Bruker SHELXTL'
_computing_structure_refinement 'SHELXL-2014/7 (Sheldrick, 2014)'
_computing_structure_solution 'Bruker SHELXTL'
_diffrn_ambient_temperature 173(2)
_diffrn_measured_fraction_theta_full 0.981
_diffrn_measured_fraction_theta_max 0.981
_diffrn_measurement_device_type 'CCD area detector'
_diffrn_measurement_method 'phi and omega scans'
_diffrn_radiation_type CuK\a
_diffrn_radiation_wavelength 1.54178
_diffrn_reflns_av_R_equivalents 0.0445
_diffrn_reflns_av_unetI/netI 0.0550
_diffrn_reflns_Laue_measured_fraction_full 0.981
_diffrn_reflns_Laue_measured_fraction_max 0.981
_diffrn_reflns_limit_h_max 11
_diffrn_reflns_limit_h_min -11
_diffrn_reflns_limit_k_max 33
_diffrn_reflns_limit_k_min -32
_diffrn_reflns_limit_l_max 8
_diffrn_reflns_limit_l_min -8
_diffrn_reflns_number 4222
_diffrn_reflns_point_group_measured_fraction_full 0.983
_diffrn_reflns_point_group_measured_fraction_max 0.983
_diffrn_reflns_theta_full 67.679
_diffrn_reflns_theta_max 68.218
_diffrn_reflns_theta_min 4.788
_exptl_absorpt_coefficient_mu 24.386
_exptl_absorpt_correction_T_max 0.7530
_exptl_absorpt_correction_T_min 0.4066
_exptl_absorpt_correction_type multi-scan
_exptl_absorpt_process_details SADABS
_exptl_crystal_colour gold
_exptl_crystal_density_diffrn 1.844
_exptl_crystal_description platy
_exptl_crystal_F_000 1084
_exptl_crystal_size_max 0.4
_exptl_crystal_size_mid 0.25
_exptl_crystal_size_min 0.12
_platon_squeeze_details
;
;
_refine_diff_density_max 5.383
_refine_diff_density_min -2.808
_refine_diff_density_rms 0.269
_refine_ls_abs_structure_details
;
 Refined as an inversion twin.
;
_refine_ls_abs_structure_Flack 0.17(2)
_refine_ls_extinction_coef 0.0014(4)
_refine_ls_extinction_expression Fc^*^=kFc[1+0.001xFc^2^\l^3^/sin(2\q)]^-1/4^
_refine_ls_extinction_method 'SHELXL-2014/7 (Sheldrick 2014'
_refine_ls_goodness_of_fit_ref 0.996
_refine_ls_hydrogen_treatment mixed
_refine_ls_matrix_type full
_refine_ls_number_parameters 135
_refine_ls_number_reflns 1467
_refine_ls_number_restraints 43
_refine_ls_restrained_S_all 0.988
_refine_ls_R_factor_all 0.0671
_refine_ls_R_factor_gt 0.0668
_refine_ls_shift/su_max 0.000
_refine_ls_shift/su_mean 0.000
_refine_ls_structure_factor_coef Fsqd
_refine_ls_weighting_details 'w=1/[\s^2^(Fo^2^)+(0.1550P)^2^+25.2115P] where P=(Fo^2^+2Fc^2^)/3'
_refine_ls_weighting_scheme calc
_refine_ls_wR_factor_gt 0.1818
_refine_ls_wR_factor_ref 0.1825
_reflns_Friedel_coverage 0.847
_reflns_Friedel_fraction_full 0.986
_reflns_Friedel_fraction_max 0.986
_reflns_number_gt 1445
_reflns_number_total 1467
_reflns_threshold_expression 'I > 2\s(I)'
_cod_data_source_file c8ta02794c2.cif
_cod_data_source_block LVMOF1
_cod_database_code 7237140
_shelx_shelxl_version_number 2014/7
_shelx_space_group_comment
;
The symmetry employed for this shelxl refinement is uniquely defined
by the following loop, which should always be used as a source of
symmetry information in preference to the above space-group names.
They are only intended as comments.
;
_shelx_estimated_absorpt_t_min 0.037
_shelx_estimated_absorpt_t_max 0.158

loop_
_space_group_symop_operation_xyz
'x, y, z'
'-x, -y, z'
'x+1/2, -y, z'
'-x+1/2, y, z'
'x+1/2, y+1/2, z+1/2'
'-x+1/2, -y+1/2, z+1/2'
'x+1, -y+1/2, z+1/2'
'-x+1, y+1/2, z+1/2'

loop_
_atom_site_label
_atom_site_type_symbol
_atom_site_fract_x
_atom_site_fract_y
_atom_site_fract_z
_atom_site_U_iso_or_equiv
_atom_site_adp_type
_atom_site_occupancy
_atom_site_site_symmetry_order
_atom_site_calc_flag
_atom_site_refinement_flags_posn
_atom_site_refinement_flags_adp
_atom_site_refinement_flags_occupancy
_atom_site_disorder_assembly
_atom_site_disorder_group
Eu1 Eu 0.2500 0.26774(3) 0.7283(4) 0.0142(5) Uani 1 2 d S T P . .
C1 C 0.0049(14) 0.2912(4) 0.518(2) 0.021(3) Uani 1 1 d . . . . .
C2 C -0.1270(15) 0.3004(4) 0.418(2) 0.017(3) Uani 1 1 d . . . . .
C3 C -0.2500 0.2910(7) 0.501(3) 0.020(4) Uani 1 2 d S T P . .
H3A H -0.2500 0.2772 0.6216 0.024 Uiso 1 2 calc R U P . .
C4 C -0.1261(12) 0.3176(4) 0.230(3) 0.023(3) Uani 1 1 d . . . . .
H4A H -0.0420 0.3222 0.1665 0.028 Uiso 1 1 calc R U . . .
C5 C -0.2500 0.3274(6) 0.142(3) 0.019(4) Uani 1 2 d S T P A .
C6 C -0.2500 0.3450(7) -0.053(4) 0.032(5) Uani 1 2 d S T P . .
H6A H -0.3455 0.3489 -0.0956 0.038 Uiso 0.5 1 calc R U P A .
H6B H -0.2051 0.3213 -0.1339 0.038 Uiso 0.5 1 calc R U P . .
C7 C -0.0393(19) 0.3932(5) -0.116(3) 0.031(7) Uani 0.5 1 d G U P A -1
H7A H 0.0083 0.3651 -0.1488 0.037 Uiso 0.5 1 calc R U P A -1
C8 C 0.0287(16) 0.4366(6) -0.115(3) 0.033(7) Uani 0.5 1 d G U P A -1
H8A H 0.1228 0.4380 -0.1473 0.040 Uiso 0.5 1 calc R U P A -1
C9 C -0.041(2) 0.4778(5) -0.066(4) 0.033(7) Uani 0.5 1 d G U P A -1
C10 C -0.179(2) 0.4756(4) -0.018(4) 0.036(7) Uani 0.5 1 d G U P A -1
H10A H -0.2261 0.5038 0.0150 0.043 Uiso 0.5 1 calc R U P A -1
C11 C -0.2465(16) 0.4323(5) -0.019(3) 0.032(5) Uani 0.5 1 d G U P A -1
H11A H -0.3406 0.4308 0.0135 0.038 Uiso 0.5 1 calc R U P A -1
N1 N -0.1769(19) 0.3911(4) -0.068(3) 0.026(5) Uani 0.5 1 d G . P A -1
O1 O 0.1137(9) 0.2865(4) 0.4216(16) 0.022(2) Uani 1 1 d . U . . .
O2 O 0.0047(11) 0.2883(4) 0.6913(18) 0.030(3) Uani 1 1 d . . . . .
O3 O 0.2500 0.2976(6) 1.025(3) 0.034(4) Uani 1 2 d S T P . .
H3 H 0.2500 0.3262 1.0625 0.051 Uiso 1 2 d R U P . .
O4 O 0.2500 0.3554(5) 0.701(4) 0.034(5) Uani 1 2 d S TU P . .
Cl1 Cl 0.1115(11) 0.4103(4) 0.0089(17) 0.054(2) Uani 0.5 1 d . . P B 2

loop_
_atom_site_aniso_label
_atom_site_aniso_U_11
_atom_site_aniso_U_22
_atom_site_aniso_U_33
_atom_site_aniso_U_23
_atom_site_aniso_U_13
_atom_site_aniso_U_12
Eu1 0.0102(7) 0.0210(7) 0.0113(7) 0.0005(6) 0.000 0.000
C1 0.019(7) 0.017(6) 0.026(8) -0.009(5) -0.003(6) 0.001(5)
C2 0.019(8) 0.010(5) 0.021(7) 0.000(5) 0.000(5) -0.005(4)
C3 0.018(10) 0.035(11) 0.008(11) -0.001(8) 0.000 0.000
C4 0.020(6) 0.024(5) 0.027(7) -0.012(9) 0.005(10) -0.001(4)
C5 0.035(12) 0.010(8) 0.014(9) -0.007(7) 0.000 0.000
C6 0.032(12) 0.013(9) 0.051(16) 0.006(10) 0.000 0.000
C7 0.035(11) 0.026(10) 0.031(12) -0.006(9) 0.008(10) 0.014(9)
C8 0.038(12) 0.027(10) 0.035(12) 0.007(9) 0.008(10) -0.002(9)
C9 0.031(11) 0.035(11) 0.031(11) 0.001(9) -0.001(10) -0.014(9)
C10 0.031(11) 0.032(11) 0.043(12) 0.004(10) 0.010(10) -0.006(9)
C11 0.034(9) 0.019(8) 0.042(10) 0.006(8) -0.002(13) -0.002(13)
N1 0.033(14) 0.022(11) 0.022(13) 0.006(10) -0.010(12) -0.003(10)
O1 0.017(4) 0.029(4) 0.020(4) -0.007(3) 0.007(3) 0.006(3)
O2 0.028(5) 0.031(5) 0.029(9) 0.011(5) 0.002(4) 0.002(4)
O3 0.040(10) 0.036(8) 0.026(9) -0.016(7) 0.000 0.000
O4 0.019(6) 0.027(6) 0.056(13) 0.028(8) 0.000 0.000
Cl1 0.044(5) 0.056(5) 0.061(6) -0.002(5) 0.016(5) 0.011(4)

loop_
_atom_type_symbol
_atom_type_description
_atom_type_scat_dispersion_real
_atom_type_scat_dispersion_imag
_atom_type_scat_source
C C 0.0181 0.0091 'International Tables Vol C Tables 4.2.6.8 and 6.1.1.4'
H H 0.0000 0.0000 'International Tables Vol C Tables 4.2.6.8 and 6.1.1.4'
N N 0.0311 0.0180 'International Tables Vol C Tables 4.2.6.8 and 6.1.1.4'
O O 0.0492 0.0322 'International Tables Vol C Tables 4.2.6.8 and 6.1.1.4'
Eu Eu -8.9294 11.1857 'International Tables Vol C Tables 4.2.6.8 and 6.1.1.4'
Cl Cl 0.3639 0.7018 'International Tables Vol C Tables 4.2.6.8 and 6.1.1.4'

loop_
_geom_angle_atom_site_label_1
_geom_angle_atom_site_label_2
_geom_angle_atom_site_label_3
_geom_angle
_geom_angle_site_symmetry_1
_geom_angle_site_symmetry_3
O3 Eu1 O3 150.0(6) . 6_554
O3 Eu1 O1 72.7(4) . 7_455
O3 Eu1 O1 82.3(4) 6_554 7_455
O3 Eu1 O1 72.7(4) . 6
O3 Eu1 O1 82.3(4) 6_554 6
O1 Eu1 O1 65.7(5) 7_455 6
O3 Eu1 O4 73.0(7) . .
O3 Eu1 O4 136.9(7) 6_554 .
O1 Eu1 O4 131.7(5) 7_455 .
O1 Eu1 O4 131.7(5) 6 .
O3 Eu1 O2 90.8(3) . 4
O3 Eu1 O2 96.6(3) 6_554 4
O1 Eu1 O2 136.8(4) 7_455 4
O1 Eu1 O2 71.4(3) 6 4
O4 Eu1 O2 76.1(2) . 4
O3 Eu1 O2 90.8(3) . .
O3 Eu1 O2 96.6(3) 6_554 .
O1 Eu1 O2 71.4(3) 7_455 .
O1 Eu1 O2 136.8(4) 6 .
O4 Eu1 O2 76.1(2) . .
O2 Eu1 O2 150.3(5) 4 .
O3 Eu1 O1 134.9(4) . .
O3 Eu1 O1 68.6(4) 6_554 .
O1 Eu1 O1 108.9(4) 7_455 .
O1 Eu1 O1 150.9(3) 6 .
O4 Eu1 O1 74.5(6) . .
O2 Eu1 O1 110.7(4) 4 .
O2 Eu1 O1 51.2(4) . .
O3 Eu1 O1 134.9(4) . 4
O3 Eu1 O1 68.6(4) 6_554 4
O1 Eu1 O1 150.9(3) 7_455 4
O1 Eu1 O1 108.9(4) 6 4
O4 Eu1 O1 74.5(6) . 4
O2 Eu1 O1 51.2(4) 4 4
O2 Eu1 O1 110.7(4) . 4
O1 Eu1 O1 60.9(4) . 4
O3 Eu1 C1 113.6(4) . 4
O3 Eu1 C1 81.6(3) 6_554 4
O1 Eu1 C1 151.8(4) 7_455 4
O1 Eu1 C1 89.3(4) 6 4
O4 Eu1 C1 74.5(4) . 4
O2 Eu1 C1 25.2(5) 4 4
O2 Eu1 C1 133.4(4) . 4
O1 Eu1 C1 86.3(4) . 4
O1 Eu1 C1 26.0(4) 4 4
O3 Eu1 C1 113.6(4) . .
O3 Eu1 C1 81.6(3) 6_554 .
O1 Eu1 C1 89.3(4) 7_455 .
O1 Eu1 C1 151.8(4) 6 .
O4 Eu1 C1 74.5(4) . .
O2 Eu1 C1 133.4(4) 4 .
O2 Eu1 C1 25.2(5) . .
O1 Eu1 C1 26.0(4) . .
O1 Eu1 C1 86.3(4) 4 .
C1 Eu1 C1 110.9(7) 4 .
O3 Eu1 Eu1 174.0(4) . 6_554
O3 Eu1 Eu1 36.0(4) 6_554 6_554
O1 Eu1 Eu1 112.2(3) 7_455 6_554
O1 Eu1 Eu1 112.2(3) 6 6_554
O4 Eu1 Eu1 101.0(6) . 6_554
O2 Eu1 Eu1 87.7(3) 4 6_554
O2 Eu1 Eu1 87.7(3) . 6_554
O1 Eu1 Eu1 41.1(2) . 6_554
O1 Eu1 Eu1 41.1(2) 4 6_554
C1 Eu1 Eu1 63.9(3) 4 6_554
C1 Eu1 Eu1 63.9(3) . 6_554
O1 C1 O2 122.5(13) . .
O1 C1 C2 118.3(14) . .
O2 C1 C2 119.3(13) . .
O1 C1 Eu1 64.7(8) . .
O2 C1 Eu1 57.9(8) . .
C2 C1 Eu1 175.7(10) . .
C3 C2 C4 118.8(14) . .
C3 C2 C1 120.8(14) . .
C4 C2 C1 120.3(12) . .
C2 C3 C2 123(2) . 4_455
C2 C4 C5 119.3(15) . .
C4 C5 C4 121(2) 4_455 .
C4 C5 C6 119.7(12) 4_455 .
C4 C5 C6 119.7(12) . .
C5 C6 N1 111(2) . .
C8 C7 N1 120.0 . .
C7 C8 C9 120.0 . .
C8 C9 C10 120.0 . .
C9 C10 C11 120.0 . .
N1 C11 C10 120.0 . .
C11 N1 C7 120.0 . .
C11 N1 C6 118.4(11) . .
C7 N1 C6 121.4(11) . .
C1 O1 Eu1 145.4(8) . 6_554
C1 O1 Eu1 89.3(9) . .
Eu1 O1 Eu1 94.3(3) 6_554 .
C1 O2 Eu1 96.9(9) . .
Eu1 O3 Eu1 106.9(6) . 6

loop_
_geom_bond_atom_site_label_1
_geom_bond_atom_site_label_2
_geom_bond_distance
_geom_bond_site_symmetry_2
Eu1 O3 2.291(18) .
Eu1 O3 2.352(19) 6_554
Eu1 O1 2.458(10) 7_455
Eu1 O1 2.458(10) 6
Eu1 O4 2.478(13) .
Eu1 O2 2.481(11) 4
Eu1 O2 2.481(11) .
Eu1 O1 2.629(12) .
Eu1 O1 2.629(12) 4
Eu1 C1 2.908(15) 4
Eu1 C1 2.908(15) .
Eu1 Eu1 3.7311(4) 6_554
C1 O1 1.277(18) .
C1 O2 1.25(2) .
C1 C2 1.50(2) .
C2 C3 1.369(18) .
C2 C4 1.43(3) .
C3 C2 1.369(18) 4_455
C4 C5 1.40(2) .
C5 C4 1.39(2) 4_455
C5 C6 1.48(4) .
C6 N1 1.49(2) .
C7 C8 1.3900 .
C7 N1 1.3900 .
C8 C9 1.3900 .
C9 C10 1.3900 .
C10 C11 1.3900 .
C11 N1 1.3900 .
O1 Eu1 2.458(10) 6_554
O3 Eu1 2.352(19) 6

loop_
_platon_squeeze_void_nr
_platon_squeeze_void_average_x
_platon_squeeze_void_average_y
_platon_squeeze_void_average_z
_platon_squeeze_void_volume
_platon_squeeze_void_count_electrons
_platon_squeeze_void_content
1 -0.008 0.000 -0.051 256 195 ' '
2 0.572 0.500 0.449 256 195 ' '
